data_2239501
loop_
_publ_author_name
'Ma, Hua-Jun'
'Qu, Zhi-Rong'

_publ_section_title
;
 1-(4-Bromobenzyl)-2-(4-bromophenyl)-1<i>H</i>-benzimidazole
;
_journal_issue 5
_journal_name_full 'Acta Crystallographica Section E'
_journal_page_first o610
_journal_page_last o611
_journal_paper_doi 10.1107/S1600536814009076
_journal_volume 70
_journal_year 2014
_chemical_formula_iupac 'C20 H14 Br2 N2'
_chemical_formula_moiety 'C20 H14 Br2 N2'
_chemical_formula_sum 'C20 H14 Br2 N2'
_chemical_formula_weight 442.15
_chemical_name_common 1-(4-bromobenzyl)-2-(4-bromophenyl)-1H-benzimidazole
_chemical_name_systematic
;
1-(4-Bromobenzyl)-2-(4-bromophenyl)-1<i>H</i>-benzimidazole
;
_space_group_IT_number 2
_symmetry_cell_setting triclinic
_symmetry_space_group_name_Hall '-P 1'
_symmetry_space_group_name_H-M 'P -1'
_atom_sites_solution_hydrogens geom
_atom_sites_solution_primary direct
_atom_sites_solution_secondary difmap
_audit_creation_method SHELXL-97
_cell_angle_alpha 83.435(2)
_cell_angle_beta 81.702(2)
_cell_angle_gamma 75.621(2)
_cell_formula_units_Z 4
_cell_length_a 9.7537(9)
_cell_length_b 10.5758(10)
_cell_length_c 17.8255(17)
_cell_measurement_temperature 293(2)
_cell_volume 1756.6(3)
_computing_cell_refinement 'SAINT (Bruker, 2004)'
_computing_data_collection 'APEX2 (Bruker, 2004)'
_computing_data_reduction 'SAINT (Bruker, 2004)'
_computing_molecular_graphics 'SHELXTL (Sheldrick, 2008)'
_computing_publication_material 'SHELXTL (Sheldrick, 2008)'
_computing_structure_refinement 'SHELXL97 (Sheldrick, 2008)'
_computing_structure_solution 'SHELXS97 (Sheldrick, 2008)'
_diffrn_ambient_temperature 293(2)
_diffrn_measured_fraction_theta_full 0.992
_diffrn_measured_fraction_theta_max 0.992
_diffrn_measurement_device_type 'Bruker APEXII CCD'
_diffrn_measurement_method '\f and \w scans'
_diffrn_radiation_monochromator graphite
_diffrn_radiation_source 'fine-focus sealed tube'
_diffrn_radiation_type MoK\a
_diffrn_radiation_wavelength 0.71073
_diffrn_reflns_av_R_equivalents 0.0337
_diffrn_reflns_av_sigmaI/netI 0.0458
_diffrn_reflns_limit_h_max 12
_diffrn_reflns_limit_h_min -12
_diffrn_reflns_limit_k_max 13
_diffrn_reflns_limit_k_min -13
_diffrn_reflns_limit_l_max 23
_diffrn_reflns_limit_l_min -23
_diffrn_reflns_number 22195
_diffrn_reflns_theta_full 27.61
_diffrn_reflns_theta_max 27.61
_diffrn_reflns_theta_min 1.99
_diffrn_standards_number 0
_exptl_absorpt_coefficient_mu 4.618
_exptl_absorpt_correction_T_max 0.398
_exptl_absorpt_correction_T_min 0.258
_exptl_absorpt_correction_type multi-scan
_exptl_absorpt_process_details '(SADABS; Bruker, 2004)'
_exptl_crystal_colour colorless
_exptl_crystal_density_diffrn 1.672
_exptl_crystal_density_method 'not measured'
_exptl_crystal_description block
_exptl_crystal_F_000 872
_exptl_crystal_size_max 0.30
_exptl_crystal_size_mid 0.26
_exptl_crystal_size_min 0.20
_refine_diff_density_max 0.782
_refine_diff_density_min -0.510
_refine_ls_extinction_method none
_refine_ls_goodness_of_fit_ref 1.031
_refine_ls_hydrogen_treatment constr
_refine_ls_matrix_type full
_refine_ls_number_parameters 433
_refine_ls_number_reflns 8094
_refine_ls_number_restraints 0
_refine_ls_restrained_S_all 1.031
_refine_ls_R_factor_all 0.0782
_refine_ls_R_factor_gt 0.0413
_refine_ls_shift/su_max 0.001
_refine_ls_shift/su_mean 0.000
_refine_ls_structure_factor_coef Fsqd
_refine_ls_weighting_details 'calc w=1/[\s^2^(Fo^2^)+(0.0682P)^2^+0.0252P] where P=(Fo^2^+2Fc^2^)/3'
_refine_ls_weighting_scheme calc
_refine_ls_wR_factor_gt 0.1117
_refine_ls_wR_factor_ref 0.1284
_reflns_number_gt 5171
_reflns_number_total 8094
_reflns_threshold_expression >2sigma(I)
_cod_data_source_file bx2457sup1.cif
_cod_data_source_block I
_cod_database_code 2239501
_cod_database_fobs_code 2239501

loop_
_symmetry_equiv_pos_as_xyz
'x, y, z'
'-x, -y, -z'

loop_
_atom_site_type_symbol
_atom_site_label
_atom_site_fract_x
_atom_site_fract_y
_atom_site_fract_z
_atom_site_U_iso_or_equiv
_atom_site_adp_type
_atom_site_calc_flag
_atom_site_refinement_flags
_atom_site_occupancy
_atom_site_symmetry_multiplicity
Br Br1 -0.15730(5) 0.89638(4) 0.54077(3) 0.08072(17) Uani d . 1 1
Br Br2 -0.16242(6) 0.32973(6) 0.10730(4) 0.1089(2) Uani d . 1 1
N N1 0.3305(3) 0.4230(3) 0.32967(15) 0.0433(6) Uani d . 1 1
N N2 0.3833(3) 0.3609(3) 0.44875(15) 0.0500(7) Uani d . 1 1
C C1 0.3026(3) 0.4476(3) 0.40547(18) 0.0428(7) Uani d . 1 1
C C2 0.4706(3) 0.2743(3) 0.3994(2) 0.0501(8) Uani d . 1 1
C C3 0.5784(4) 0.1635(4) 0.4142(2) 0.0675(11) Uani d . 1 1
H H3 0.5986 0.1356 0.4636 0.081 Uiso calc R 1 1
C C4 0.6537(4) 0.0968(4) 0.3541(3) 0.0782(13) Uani d . 1 1
H H4 0.7261 0.0228 0.3629 0.094 Uiso calc R 1 1
C C5 0.6235(4) 0.1382(4) 0.2798(3) 0.0742(12) Uani d . 1 1
H H5 0.6784 0.0922 0.2400 0.089 Uiso calc R 1 1
C C6 0.5146(4) 0.2452(4) 0.2633(2) 0.0621(10) Uani d . 1 1
H H6 0.4926 0.2709 0.2140 0.075 Uiso calc R 1 1
C C7 0.4402(3) 0.3118(3) 0.32494(19) 0.0471(8) Uani d . 1 1
C C8 0.1638(3) 0.4571(3) 0.23018(17) 0.0411(7) Uani d . 1 1
C C9 0.1261(3) 0.3402(3) 0.25350(19) 0.0478(8) Uani d . 1 1
H H9 0.1660 0.2877 0.2940 0.057 Uiso calc R 1 1
C C10 0.0299(4) 0.3001(4) 0.2176(2) 0.0602(10) Uani d . 1 1
H H10 0.0055 0.2207 0.2331 0.072 Uiso calc R 1 1
C C11 -0.0294(4) 0.3804(4) 0.1582(2) 0.0625(10) Uani d . 1 1
C C12 0.0032(4) 0.4980(4) 0.1359(2) 0.0652(10) Uani d . 1 1
H H12 -0.0391 0.5520 0.0965 0.078 Uiso calc R 1 1
C C13 0.0992(4) 0.5355(4) 0.1723(2) 0.0547(9) Uani d . 1 1
H H13 0.1211 0.6161 0.1574 0.066 Uiso calc R 1 1
C C14 0.1930(3) 0.5584(3) 0.43392(17) 0.0431(7) Uani d . 1 1
C C15 0.2257(3) 0.6373(3) 0.4824(2) 0.0525(8) Uani d . 1 1
H H15 0.3189 0.6218 0.4937 0.063 Uiso calc R 1 1
C C16 0.1234(4) 0.7384(4) 0.5144(2) 0.0584(9) Uani d . 1 1
H H16 0.1461 0.7903 0.5473 0.070 Uiso calc R 1 1
C C17 -0.0147(3) 0.7600(3) 0.49573(19) 0.0495(8) Uani d . 1 1
C C18 -0.0515(3) 0.6844(3) 0.44837(19) 0.0523(9) Uani d . 1 1
H H18 -0.1451 0.6999 0.4377 0.063 Uiso calc R 1 1
C C19 0.0526(3) 0.5847(3) 0.41662(18) 0.0479(8) Uani d . 1 1
H H19 0.0292 0.5341 0.3832 0.057 Uiso calc R 1 1
C C20 0.2732(3) 0.5045(3) 0.26516(18) 0.0477(8) Uani d . 1 1
H H20A 0.3518 0.5118 0.2261 0.057 Uiso calc R 1 1
H H20B 0.2297 0.5917 0.2810 0.057 Uiso calc R 1 1
Br Br3 0.63928(5) 1.35816(5) -0.04992(2) 0.07448(16) Uani d . 1 1
Br Br4 0.74016(4) 0.49101(4) 0.33062(3) 0.07748(16) Uani d . 1 1
N N3 0.2139(3) 0.9848(2) 0.18779(14) 0.0400(6) Uani d . 1 1
N N4 0.1287(3) 1.0167(3) 0.07537(15) 0.0472(6) Uani d . 1 1
C C21 0.2261(3) 1.0367(3) 0.11357(17) 0.0417(7) Uani d . 1 1
C C22 0.0980(3) 0.9287(3) 0.19718(17) 0.0403(7) Uani d . 1 1
C C23 0.0326(4) 0.8664(3) 0.2605(2) 0.0530(9) Uani d . 1 1
H H23 0.0673 0.8531 0.3075 0.064 Uiso calc R 1 1
C C24 -0.0858(4) 0.8261(4) 0.2497(2) 0.0593(9) Uani d . 1 1
H H24 -0.1333 0.7851 0.2907 0.071 Uiso calc R 1 1
C C25 -0.1374(4) 0.8444(4) 0.1792(2) 0.0605(10) Uani d . 1 1
H H25 -0.2176 0.8148 0.1744 0.073 Uiso calc R 1 1
C C26 -0.0721(3) 0.9056(4) 0.1164(2) 0.0542(9) Uani d . 1 1
H H26 -0.1060 0.9171 0.0694 0.065 Uiso calc R 1 1
C C27 0.0471(3) 0.9493(3) 0.12673(18) 0.0441(7) Uani d . 1 1
C C28 0.3296(3) 1.1121(3) 0.07887(17) 0.0428(7) Uani d . 1 1
C C29 0.4738(3) 1.0776(3) 0.08827(19) 0.0498(8) Uani d . 1 1
H H29 0.5086 1.0045 0.1204 0.060 Uiso calc R 1 1
C C30 0.5661(4) 1.1508(4) 0.0504(2) 0.0526(8) Uani d . 1 1
H H30 0.6623 1.1272 0.0568 0.063 Uiso calc R 1 1
C C31 0.5138(4) 1.2583(4) 0.00333(19) 0.0518(8) Uani d . 1 1
C C32 0.3721(4) 1.2963(4) -0.0070(2) 0.0583(9) Uani d . 1 1
H H32 0.3386 1.3704 -0.0387 0.070 Uiso calc R 1 1
C C33 0.2796(4) 1.2225(3) 0.03065(19) 0.0523(8) Uani d . 1 1
H H33 0.1836 1.2468 0.0237 0.063 Uiso calc R 1 1
C C34 0.4011(3) 0.8685(3) 0.26853(17) 0.0405(7) Uani d . 1 1
C C35 0.4468(4) 0.8454(4) 0.33915(19) 0.0593(10) Uani d . 1 1
H H35 0.4098 0.9070 0.3745 0.071 Uiso calc R 1 1
C C36 0.5462(4) 0.7330(4) 0.3592(2) 0.0663(11) Uani d . 1 1
H H36 0.5747 0.7180 0.4077 0.080 Uiso calc R 1 1
C C37 0.6015(3) 0.6445(3) 0.3062(2) 0.0499(8) Uani d . 1 1
C C38 0.5589(3) 0.6633(3) 0.23460(19) 0.0490(8) Uani d . 1 1
H H38 0.5971 0.6018 0.1992 0.059 Uiso calc R 1 1
C C39 0.4581(3) 0.7755(3) 0.21666(18) 0.0468(8) Uani d . 1 1
H H39 0.4277 0.7890 0.1686 0.056 Uiso calc R 1 1
C C40 0.2950(3) 0.9941(3) 0.24839(18) 0.0459(8) Uani d . 1 1
H H40A 0.2292 1.0191 0.2934 0.055 Uiso calc R 1 1
H H40B 0.3456 1.0628 0.2331 0.055 Uiso calc R 1 1

loop_
_atom_site_aniso_label
_atom_site_aniso_U_11
_atom_site_aniso_U_22
_atom_site_aniso_U_33
_atom_site_aniso_U_12
_atom_site_aniso_U_13
_atom_site_aniso_U_23
Br1 0.0788(3) 0.0672(3) 0.0755(3) 0.0185(2) 0.0038(2) -0.0161(2)
Br2 0.0928(4) 0.1135(4) 0.1374(5) -0.0157(3) -0.0652(3) -0.0351(4)
N1 0.0403(14) 0.0471(15) 0.0417(15) -0.0073(11) -0.0073(11) -0.0042(12)
N2 0.0452(15) 0.0564(17) 0.0450(15) -0.0001(13) -0.0116(12) -0.0090(13)
C1 0.0391(16) 0.0477(19) 0.0423(17) -0.0088(14) -0.0080(13) -0.0056(14)
C2 0.0403(17) 0.052(2) 0.056(2) -0.0013(15) -0.0109(15) -0.0112(16)
C3 0.055(2) 0.065(2) 0.076(3) 0.0094(19) -0.0206(19) -0.012(2)
C4 0.060(2) 0.062(3) 0.108(4) 0.009(2) -0.017(2) -0.031(2)
C5 0.061(2) 0.079(3) 0.077(3) 0.003(2) -0.001(2) -0.038(2)
C6 0.057(2) 0.070(3) 0.059(2) -0.0081(19) -0.0032(17) -0.0253(19)
C7 0.0357(16) 0.054(2) 0.053(2) -0.0091(14) -0.0043(14) -0.0145(16)
C8 0.0412(16) 0.0445(18) 0.0340(16) -0.0038(13) -0.0007(13) -0.0067(13)
C9 0.0463(18) 0.0428(19) 0.052(2) -0.0029(14) -0.0135(15) -0.0013(15)
C10 0.052(2) 0.047(2) 0.083(3) -0.0071(16) -0.0150(19) -0.0115(19)
C11 0.048(2) 0.070(3) 0.071(3) -0.0017(18) -0.0218(18) -0.022(2)
C12 0.067(2) 0.075(3) 0.051(2) -0.007(2) -0.0215(18) 0.0022(19)
C13 0.056(2) 0.053(2) 0.050(2) -0.0093(16) -0.0040(16) 0.0083(16)
C14 0.0463(17) 0.0454(18) 0.0344(16) -0.0051(14) -0.0062(13) -0.0010(13)
C15 0.0433(18) 0.057(2) 0.056(2) -0.0050(15) -0.0127(15) -0.0088(17)
C16 0.063(2) 0.052(2) 0.060(2) -0.0064(17) -0.0101(18) -0.0136(17)
C17 0.0503(19) 0.0428(18) 0.0465(19) 0.0003(15) 0.0011(15) 0.0001(15)
C18 0.0434(18) 0.058(2) 0.0468(19) 0.0004(15) -0.0058(15) 0.0036(16)
C19 0.0468(18) 0.053(2) 0.0421(18) -0.0064(15) -0.0083(14) -0.0032(15)
C20 0.0546(19) 0.0498(19) 0.0389(17) -0.0142(15) -0.0045(14) -0.0022(14)
Br3 0.0869(3) 0.1047(4) 0.0508(2) -0.0628(3) -0.0016(2) -0.0045(2)
Br4 0.0602(3) 0.0730(3) 0.0883(3) 0.0071(2) -0.0228(2) 0.0056(2)
N3 0.0405(13) 0.0419(14) 0.0366(14) -0.0078(11) -0.0078(10) 0.0007(11)
N4 0.0477(15) 0.0530(17) 0.0406(15) -0.0120(12) -0.0097(12) 0.0033(12)
C21 0.0403(16) 0.0435(18) 0.0386(17) -0.0061(13) -0.0054(13) 0.0004(13)
C22 0.0399(16) 0.0381(17) 0.0387(17) -0.0034(13) -0.0041(13) 0.0010(13)
C23 0.059(2) 0.0447(19) 0.0473(19) -0.0027(16) -0.0013(16) 0.0022(15)
C24 0.052(2) 0.057(2) 0.063(2) -0.0135(17) 0.0059(17) 0.0041(18)
C25 0.0438(19) 0.058(2) 0.079(3) -0.0147(17) -0.0080(18) 0.005(2)
C26 0.0481(19) 0.059(2) 0.057(2) -0.0134(16) -0.0150(16) 0.0036(17)
C27 0.0417(17) 0.0449(18) 0.0428(18) -0.0078(14) -0.0041(14) 0.0024(14)
C28 0.0454(17) 0.0474(18) 0.0381(17) -0.0148(14) -0.0061(13) -0.0033(14)
C29 0.0490(19) 0.051(2) 0.0502(19) -0.0103(16) -0.0106(15) -0.0028(16)
C30 0.0422(17) 0.068(2) 0.053(2) -0.0191(16) -0.0050(15) -0.0127(18)
C31 0.058(2) 0.065(2) 0.0413(18) -0.0330(18) 0.0018(15) -0.0090(16)
C32 0.068(2) 0.058(2) 0.051(2) -0.0204(19) -0.0123(18) 0.0050(17)
C33 0.0518(19) 0.057(2) 0.049(2) -0.0173(16) -0.0104(15) 0.0078(16)
C34 0.0406(16) 0.0464(18) 0.0355(16) -0.0124(13) -0.0041(12) -0.0032(13)
C35 0.058(2) 0.078(3) 0.0351(18) 0.0038(18) -0.0091(15) -0.0170(17)
C36 0.057(2) 0.094(3) 0.0408(19) 0.001(2) -0.0134(16) -0.0055(19)
C37 0.0405(17) 0.054(2) 0.052(2) -0.0066(15) -0.0065(15) 0.0020(16)
C38 0.0515(19) 0.0449(19) 0.0494(19) -0.0077(15) -0.0072(15) -0.0060(15)
C39 0.0542(19) 0.0493(19) 0.0395(17) -0.0134(15) -0.0133(14) -0.0022(14)
C40 0.0537(19) 0.0464(19) 0.0378(17) -0.0095(15) -0.0083(14) -0.0053(14)

loop_
_atom_type_symbol
_atom_type_description
_atom_type_scat_dispersion_real
_atom_type_scat_dispersion_imag
_atom_type_scat_source
C C 0.0033 0.0016 'International Tables Vol C Tables 4.2.6.8 and 6.1.1.4'
H H 0.0000 0.0000 'International Tables Vol C Tables 4.2.6.8 and 6.1.1.4'
Br Br -0.2901 2.4595 'International Tables Vol C Tables 4.2.6.8 and 6.1.1.4'
N N 0.0061 0.0033 'International Tables Vol C Tables 4.2.6.8 and 6.1.1.4'

loop_
_geom_angle_atom_site_label_1
_geom_angle_atom_site_label_2
_geom_angle_atom_site_label_3
_geom_angle
C1 N1 C7 106.3(2)
C1 N1 C20 128.2(3)
C7 N1 C20 125.0(3)
C1 N2 C2 104.9(3)
N2 C1 N1 113.1(3)
N2 C1 C14 123.8(3)
N1 C1 C14 123.1(3)
N2 C2 C7 110.5(3)
N2 C2 C3 130.0(3)
C7 C2 C3 119.5(3)
C4 C3 C2 118.4(4)
C4 C3 H3 120.8
C2 C3 H3 120.8
C3 C4 C5 121.0(4)
C3 C4 H4 119.5
C5 C4 H4 119.5
C6 C5 C4 122.1(4)
C6 C5 H5 118.9
C4 C5 H5 118.9
C5 C6 C7 115.9(4)
C5 C6 H6 122.0
C7 C6 H6 122.0
N1 C7 C6 131.7(3)
N1 C7 C2 105.2(3)
C6 C7 C2 123.0(3)
C13 C8 C9 118.5(3)
C13 C8 C20 117.9(3)
C9 C8 C20 123.7(3)
C8 C9 C10 121.0(3)
C8 C9 H9 119.5
C10 C9 H9 119.5
C9 C10 C11 118.5(4)
C9 C10 H10 120.7
C11 C10 H10 120.7
C12 C11 C10 121.3(3)
C12 C11 Br2 118.6(3)
C10 C11 Br2 120.1(3)
C11 C12 C13 119.0(3)
C11 C12 H12 120.5
C13 C12 H12 120.5
C12 C13 C8 121.6(4)
C12 C13 H13 119.2
C8 C13 H13 119.2
C15 C14 C19 118.3(3)
C15 C14 C1 119.6(3)
C19 C14 C1 122.0(3)
C16 C15 C14 121.7(3)
C16 C15 H15 119.2
C14 C15 H15 119.2
C15 C16 C17 117.8(3)
C15 C16 H16 121.1
C17 C16 H16 121.1
C18 C17 C16 122.4(3)
C18 C17 Br1 119.3(3)
C16 C17 Br1 118.3(3)
C17 C18 C19 118.8(3)
C17 C18 H18 120.6
C19 C18 H18 120.6
C18 C19 C14 121.0(3)
C18 C19 H19 119.5
C14 C19 H19 119.5
N1 C20 C8 115.7(3)
N1 C20 H20A 108.4
C8 C20 H20A 108.4
N1 C20 H20B 108.4
C8 C20 H20B 108.4
H20A C20 H20B 107.4
C21 N3 C22 106.3(2)
C21 N3 C40 128.8(3)
C22 N3 C40 124.7(2)
C21 N4 C27 105.3(3)
N4 C21 N3 112.6(3)
N4 C21 C28 121.6(3)
N3 C21 C28 125.7(3)
N3 C22 C27 105.6(3)
N3 C22 C23 132.0(3)
C27 C22 C23 122.4(3)
C24 C23 C22 116.2(3)
C24 C23 H23 121.9
C22 C23 H23 121.9
C23 C24 C25 122.2(3)
C23 C24 H24 118.9
C25 C24 H24 118.9
C26 C25 C24 121.5(3)
C26 C25 H25 119.2
C24 C25 H25 119.2
C25 C26 C27 117.1(3)
C25 C26 H26 121.5
C27 C26 H26 121.5
N4 C27 C22 110.2(3)
N4 C27 C26 129.3(3)
C22 C27 C26 120.6(3)
C29 C28 C33 118.7(3)
C29 C28 C21 124.4(3)
C33 C28 C21 116.9(3)
C30 C29 C28 120.8(3)
C30 C29 H29 119.6
C28 C29 H29 119.6
C31 C30 C29 119.1(3)
C31 C30 H30 120.4
C29 C30 H30 120.4
C30 C31 C32 121.9(3)
C30 C31 Br3 119.6(3)
C32 C31 Br3 118.5(3)
C31 C32 C33 119.0(3)
C31 C32 H32 120.5
C33 C32 H32 120.5
C32 C33 C28 120.5(3)
C32 C33 H33 119.7
C28 C33 H33 119.7
C35 C34 C39 118.0(3)
C35 C34 C40 120.1(3)
C39 C34 C40 121.9(3)
C34 C35 C36 121.9(3)
C34 C35 H35 119.1
C36 C35 H35 119.1
C37 C36 C35 118.4(3)
C37 C36 H36 120.8
C35 C36 H36 120.8
C36 C37 C38 121.8(3)
C36 C37 Br4 119.8(3)
C38 C37 Br4 118.4(3)
C37 C38 C39 118.4(3)
C37 C38 H38 120.8
C39 C38 H38 120.8
C38 C39 C34 121.5(3)
C38 C39 H39 119.2
C34 C39 H39 119.2
N3 C40 C34 113.7(3)
N3 C40 H40A 108.8
C34 C40 H40A 108.8
N3 C40 H40B 108.8
C34 C40 H40B 108.8
H40A C40 H40B 107.7

loop_
_geom_bond_atom_site_label_1
_geom_bond_atom_site_label_2
_geom_bond_distance
Br1 C17 1.899(3)
Br2 C11 1.895(4)
N1 C1 1.381(4)
N1 C7 1.381(4)
N1 C20 1.448(4)
N2 C1 1.308(4)
N2 C2 1.385(4)
C1 C14 1.460(4)
C2 C7 1.394(5)
C2 C3 1.395(4)
C3 C4 1.368(6)
C3 H3 0.9300
C4 C5 1.397(6)
C4 H4 0.9300
C5 C6 1.382(5)
C5 H5 0.9300
C6 C7 1.386(5)
C6 H6 0.9300
C8 C13 1.372(4)
C8 C9 1.378(5)
C8 C20 1.519(5)
C9 C10 1.379(5)
C9 H9 0.9300
C10 C11 1.380(5)
C10 H10 0.9300
C11 C12 1.361(6)
C12 C13 1.368(5)
C12 H12 0.9300
C13 H13 0.9300
C14 C15 1.387(5)
C14 C19 1.400(4)
C15 C16 1.382(5)
C15 H15 0.9300
C16 C17 1.392(5)
C16 H16 0.9300
C17 C18 1.366(5)
C18 C19 1.380(5)
C18 H18 0.9300
C19 H19 0.9300
C20 H20A 0.9700
C20 H20B 0.9700
Br3 C31 1.895(3)
Br4 C37 1.890(3)
N3 C21 1.374(4)
N3 C22 1.383(4)
N3 C40 1.453(4)
N4 C21 1.316(4)
N4 C27 1.379(4)
C21 C28 1.464(5)
C22 C27 1.391(4)
C22 C23 1.395(4)
C23 C24 1.372(5)
C23 H23 0.9300
C24 C25 1.396(5)
C24 H24 0.9300
C25 C26 1.382(5)
C25 H25 0.9300
C26 C27 1.395(5)
C26 H26 0.9300
C28 C29 1.392(4)
C28 C33 1.396(4)
C29 C30 1.384(5)
C29 H29 0.9300
C30 C31 1.369(5)
C30 H30 0.9300
C31 C32 1.373(5)
C32 C33 1.389(5)
C32 H32 0.9300
C33 H33 0.9300
C34 C35 1.371(4)
C34 C39 1.386(4)
C34 C40 1.509(4)
C35 C36 1.382(5)
C35 H35 0.9300
C36 C37 1.366(5)
C36 H36 0.9300
C37 C38 1.376(5)
C38 C39 1.379(4)
C38 H38 0.9300
C39 H39 0.9300
C40 H40A 0.9700
C40 H40B 0.9700

loop_
_geom_hbond_atom_site_label_D
_geom_hbond_atom_site_label_H
_geom_hbond_atom_site_label_A
_geom_hbond_site_symmetry_A
_geom_hbond_distance_DH
_geom_hbond_distance_HA
_geom_hbond_distance_DA
_geom_hbond_angle_DHA
C13 H13 Br3 2_675 0.93 2.85 3.433(4) 122
C26 H26 N4 2_575 0.93 2.62 3.513(4) 161

loop_
_geom_torsion_atom_site_label_1
_geom_torsion_atom_site_label_2
_geom_torsion_atom_site_label_3
_geom_torsion_atom_site_label_4
_geom_torsion
C2 N2 C1 N1 0.5(4)
C2 N2 C1 C14 179.8(3)
C7 N1 C1 N2 -1.0(4)
C20 N1 C1 N2 -173.0(3)
C7 N1 C1 C14 179.7(3)
C20 N1 C1 C14 7.7(5)
C1 N2 C2 C7 0.1(4)
C1 N2 C2 C3 179.3(4)
N2 C2 C3 C4 -177.4(4)
C7 C2 C3 C4 1.7(6)
C2 C3 C4 C5 -0.2(7)
C3 C4 C5 C6 -1.8(7)
C4 C5 C6 C7 2.1(6)
C1 N1 C7 C6 -177.4(4)
C20 N1 C7 C6 -5.1(6)
C1 N1 C7 C2 1.0(4)
C20 N1 C7 C2 173.3(3)
C5 C6 C7 N1 177.6(4)
C5 C6 C7 C2 -0.5(6)
N2 C2 C7 N1 -0.7(4)
C3 C2 C7 N1 -180.0(3)
N2 C2 C7 C6 177.9(3)
C3 C2 C7 C6 -1.4(6)
C13 C8 C9 C10 2.6(5)
C20 C8 C9 C10 -177.6(3)
C8 C9 C10 C11 -0.8(5)
C9 C10 C11 C12 -1.3(6)
C9 C10 C11 Br2 -179.9(3)
C10 C11 C12 C13 1.4(6)
Br2 C11 C12 C13 -180.0(3)
C11 C12 C13 C8 0.5(6)
C9 C8 C13 C12 -2.5(5)
C20 C8 C13 C12 177.7(3)
N2 C1 C14 C15 49.0(5)
N1 C1 C14 C15 -131.8(3)
N2 C1 C14 C19 -128.0(4)
N1 C1 C14 C19 51.2(5)
C19 C14 C15 C16 1.1(5)
C1 C14 C15 C16 -176.1(3)
C14 C15 C16 C17 -0.7(5)
C15 C16 C17 C18 0.9(5)
C15 C16 C17 Br1 178.8(3)
C16 C17 C18 C19 -1.4(5)
Br1 C17 C18 C19 -179.3(2)
C17 C18 C19 C14 1.7(5)
C15 C14 C19 C18 -1.6(5)
C1 C14 C19 C18 175.5(3)
C1 N1 C20 C8 -107.0(4)
C7 N1 C20 C8 82.3(4)
C13 C8 C20 N1 175.6(3)
C9 C8 C20 N1 -4.2(4)
C27 N4 C21 N3 0.5(3)
C27 N4 C21 C28 -176.9(3)
C22 N3 C21 N4 -0.7(3)
C40 N3 C21 N4 -175.6(3)
C22 N3 C21 C28 176.6(3)
C40 N3 C21 C28 1.6(5)
C21 N3 C22 C27 0.6(3)
C40 N3 C22 C27 175.8(3)
C21 N3 C22 C23 -177.3(3)
C40 N3 C22 C23 -2.1(5)
N3 C22 C23 C24 177.6(3)
C27 C22 C23 C24 0.1(5)
C22 C23 C24 C25 0.8(5)
C23 C24 C25 C26 -0.5(6)
C24 C25 C26 C27 -0.6(5)
C21 N4 C27 C22 -0.1(4)
C21 N4 C27 C26 178.8(3)
N3 C22 C27 N4 -0.3(3)
C23 C22 C27 N4 177.8(3)
N3 C22 C27 C26 -179.3(3)
C23 C22 C27 C26 -1.1(5)
C25 C26 C27 N4 -177.4(3)
C25 C26 C27 C22 1.4(5)
N4 C21 C28 C29 -137.9(3)
N3 C21 C28 C29 45.0(5)
N4 C21 C28 C33 39.1(4)
N3 C21 C28 C33 -137.9(3)
C33 C28 C29 C30 -0.3(5)
C21 C28 C29 C30 176.7(3)
C28 C29 C30 C31 0.1(5)
C29 C30 C31 C32 0.4(5)
C29 C30 C31 Br3 -179.2(3)
C30 C31 C32 C33 -0.8(6)
Br3 C31 C32 C33 178.8(3)
C31 C32 C33 C28 0.6(5)
C29 C28 C33 C32 -0.1(5)
C21 C28 C33 C32 -177.3(3)
C39 C34 C35 C36 -0.3(6)
C40 C34 C35 C36 -178.5(4)
C34 C35 C36 C37 1.2(6)
C35 C36 C37 C38 -1.3(6)
C35 C36 C37 Br4 178.9(3)
C36 C37 C38 C39 0.4(5)
Br4 C37 C38 C39 -179.7(3)
C37 C38 C39 C34 0.6(5)
C35 C34 C39 C38 -0.6(5)
C40 C34 C39 C38 177.6(3)
C21 N3 C40 C34 -106.7(3)
C22 N3 C40 C34 79.2(4)
C35 C34 C40 N3 -156.4(3)
C39 C34 C40 N3 25.4(4)
